data_4034157
loop_
_publ_author_name
'Sugiura, Shinya'
'Matsuda, Wakana'
'Zhang, Wanying'
'Seki, Shu'
'Yasuda, Nobuhiro'
'Maeda, Hiromitsu'

_publ_section_title
;
 Ion-Pairing Assemblies Comprising Anion Complexes of \p-Extended
 Anion-Responsive Molecules.
;
_journal_issue 14
_journal_name_full 'The Journal of organic chemistry'
_journal_page_first 8886
_journal_page_last 8898
_journal_paper_doi 10.1021/acs.joc.9b00754
_journal_volume 84
_journal_year 2019
_chemical_formula_moiety 'C41 H33 B F2 N2 O8, C16 H36 N, Cl'
_chemical_formula_sum 'C57 H69 B Cl F2 N3 O8'
_chemical_formula_weight 1008.41
_space_group_crystal_system triclinic
_space_group_IT_number 2
_space_group_name_Hall '-P 1'
_space_group_name_H-M_alt 'P -1'
_atom_sites_solution_hydrogens geom
_audit_creation_method SHELXL-2014/7
_cell_angle_alpha 100.007(3)
_cell_angle_beta 96.081(3)
_cell_angle_gamma 110.114(3)
_cell_formula_units_Z 2
_cell_length_a 11.4830(5)
_cell_length_b 14.3961(6)
_cell_length_c 17.1745(7)
_cell_measurement_reflns_used 28429
_cell_measurement_temperature 90(2)
_cell_measurement_theta_max 28.116
_cell_measurement_theta_min 1.347
_cell_volume 2582.9(2)
_computing_cell_refinement 'Rapid Auto(Rigaku)'
_computing_data_collection 'Rapid Auto(Rigaku)'
_computing_data_reduction 'Rapid Auto(Rigaku)'
_computing_structure_refinement 'SHELXL-2014/7 (Sheldrick, 2014)'
_computing_structure_solution 'SHELXS-97 (Sheldrick, 1990)'
_diffrn_ambient_temperature 90(2)
_diffrn_detector_area_resol_mean 13.33
_diffrn_measured_fraction_theta_full 0.996
_diffrn_measured_fraction_theta_max 0.994
_diffrn_measurement_device_type 'DECTRIS EIGER X 1M'
_diffrn_measurement_method 'Shutterless \w scans'
_diffrn_radiation_monochromator 'Si(111) Channel Cut'
_diffrn_radiation_type Synchrotron
_diffrn_radiation_wavelength 0.78229
_diffrn_reflns_av_R_equivalents 0.0414
_diffrn_reflns_av_unetI/netI 0.0419
_diffrn_reflns_Laue_measured_fraction_full 0.996
_diffrn_reflns_Laue_measured_fraction_max 0.994
_diffrn_reflns_limit_h_max 13
_diffrn_reflns_limit_h_min -13
_diffrn_reflns_limit_k_max 17
_diffrn_reflns_limit_k_min -17
_diffrn_reflns_limit_l_max 20
_diffrn_reflns_limit_l_min -20
_diffrn_reflns_number 28429
_diffrn_reflns_point_group_measured_fraction_full 0.996
_diffrn_reflns_point_group_measured_fraction_max 0.994
_diffrn_reflns_theta_full 27.994
_diffrn_reflns_theta_max 28.116
_diffrn_reflns_theta_min 1.347
_diffrn_source 'synchrotron radiation SPring-8 BL40XU'
_exptl_absorpt_coefficient_mu 0.175
_exptl_absorpt_correction_T_max 1.000
_exptl_absorpt_correction_T_min 0.845
_exptl_absorpt_correction_type multi-scan
_exptl_absorpt_process_details 'ABSCOR (T.Higashi, 2001)'
_exptl_crystal_colour red
_exptl_crystal_density_diffrn 1.297
_exptl_crystal_density_meas ?
_exptl_crystal_description block
_exptl_crystal_F_000 1072
_exptl_crystal_size_max 0.06
_exptl_crystal_size_mid 0.06
_exptl_crystal_size_min 0.04
_refine_diff_density_max 0.373
_refine_diff_density_min -0.318
_refine_diff_density_rms 0.072
_refine_ls_extinction_method none
_refine_ls_goodness_of_fit_ref 1.208
_refine_ls_hydrogen_treatment constr
_refine_ls_matrix_type full
_refine_ls_number_parameters 659
_refine_ls_number_reflns 9404
_refine_ls_number_restraints 0
_refine_ls_restrained_S_all 1.208
_refine_ls_R_factor_all 0.0587
_refine_ls_R_factor_gt 0.0449
_refine_ls_shift/su_max 0.001
_refine_ls_shift/su_mean 0.000
_refine_ls_structure_factor_coef Fsqd
_refine_ls_weighting_details 'w=1/[\s^2^(Fo^2^)+(0.0135P)^2^+3.1567P] where P=(Fo^2^+2Fc^2^)/3'
_refine_ls_weighting_scheme calc
_refine_ls_wR_factor_gt 0.0972
_refine_ls_wR_factor_ref 0.1215
_reflns_Friedel_coverage 0.000
_reflns_number_gt 7861
_reflns_number_total 9404
_reflns_threshold_expression 'I > 2\s(I)'
_cod_data_source_file jo9b00754_si_002.cif
_cod_data_source_block 07_4bCl-TBA
_cod_depositor_comments
;
The following automatic conversions were performed:

data item '_exptl_crystal_density_meas' value 'not measured' was
changed to '?' -- the value is perceived as not measured.

Automatic conversion script
Id: cif_fix_values 6909 2019-04-08 15:41:33Z antanas 
;
_cod_database_code 4034157
_shelx_shelxl_version_number 2014/7
_shelx_space_group_comment
;
The symmetry employed for this shelxl refinement is uniquely defined
by the following loop, which should always be used as a source of
symmetry information in preference to the above space-group names.
They are only intended as comments.
;

loop_
_space_group_symop_operation_xyz
'x, y, z'
'-x, -y, -z'

loop_
_atom_site_label
_atom_site_type_symbol
_atom_site_fract_x
_atom_site_fract_y
_atom_site_fract_z
_atom_site_U_iso_or_equiv
_atom_site_adp_type
_atom_site_occupancy
_atom_site_site_symmetry_order
_atom_site_calc_flag
_atom_site_refinement_flags_posn
_atom_site_refinement_flags_adp
C1 C 0.5515(2) 1.16357(16) 0.72900(13) 0.0157(4) Uani 1 1 d . .
C2 C 0.5353(2) 1.23168(17) 0.68324(13) 0.0170(5) Uani 1 1 d . .
H2 H 0.4919 1.2065 0.6292 0.020 Uiso 1 1 calc R U
C3 C 0.5819(2) 1.33465(17) 0.71607(14) 0.0206(5) Uani 1 1 d . .
H3 H 0.5723 1.3804 0.6845 0.025 Uiso 1 1 calc R U
C4 C 0.6432(2) 1.37110(18) 0.79590(14) 0.0216(5) Uani 1 1 d . .
H4 H 0.6729 1.4417 0.8193 0.026 Uiso 1 1 calc R U
C5 C 0.6608(2) 1.30531(17) 0.84101(14) 0.0194(5) Uani 1 1 d . .
H5 H 0.7028 1.3317 0.8953 0.023 Uiso 1 1 calc R U
C6 C 0.6184(2) 1.19976(16) 0.80901(13) 0.0159(5) Uani 1 1 d . .
C7 C 0.6423(2) 1.12965(17) 0.85539(13) 0.0163(5) Uani 1 1 d . .
C8 C 0.7170(2) 1.16686(17) 0.93363(13) 0.0187(5) Uani 1 1 d . .
H8 H 0.7526 1.2380 0.9556 0.022 Uiso 1 1 calc R U
C9 C 0.7386(2) 1.10191(18) 0.97802(13) 0.0192(5) Uani 1 1 d . .
C10 C 0.8778(2) 1.23902(18) 1.08267(14) 0.0257(5) Uani 1 1 d . .
H10 H 0.9330 1.2670 1.0459 0.039 Uiso 1 1 calc R U
H10A H 0.9285 1.2518 1.1358 0.039 Uiso 1 1 calc R U
H10B H 0.8158 1.2715 1.0871 0.039 Uiso 1 1 calc R U
C11 C 0.6828(2) 0.99558(17) 0.94834(13) 0.0171(5) Uani 1 1 d . .
C12 C 0.6523(2) 0.9289(2) 1.06445(14) 0.0263(5) Uani 1 1 d . .
H12 H 0.6988 0.9938 1.1028 0.040 Uiso 1 1 calc R U
H12A H 0.6606 0.8734 1.0876 0.040 Uiso 1 1 calc R U
H12B H 0.5631 0.9195 1.0528 0.040 Uiso 1 1 calc R U
C13 C 0.6117(2) 0.95866(16) 0.87155(13) 0.0154(4) Uani 1 1 d . .
C14 C 0.4396(2) 0.80867(18) 0.86005(15) 0.0253(5) Uani 1 1 d . .
H14 H 0.4459 0.8184 0.9185 0.038 Uiso 1 1 calc R U
H14A H 0.4059 0.7359 0.8352 0.038 Uiso 1 1 calc R U
H14B H 0.3832 0.8401 0.8393 0.038 Uiso 1 1 calc R U
C15 C 0.5926(2) 1.02439(16) 0.82326(13) 0.0146(4) Uani 1 1 d . .
C16 C 0.52441(19) 0.98688(16) 0.74124(12) 0.0139(4) Uani 1 1 d . .
C17 C 0.50619(19) 1.05581(16) 0.69735(12) 0.0146(4) Uani 1 1 d . .
C18 C 0.4699(2) 0.88969(16) 0.68934(12) 0.0149(4) Uani 1 1 d . .
H18 H 0.4680 0.8276 0.7020 0.018 Uiso 1 1 calc R U
C19 C 0.4200(2) 0.90172(16) 0.61690(13) 0.0142(4) Uani 1 1 d . .
C20 C 0.3561(2) 0.82533(16) 0.54524(13) 0.0157(5) Uani 1 1 d . .
C21 C 0.3180(2) 0.84698(16) 0.47369(13) 0.0163(5) Uani 1 1 d . .
H21 H 0.3418 0.9153 0.4684 0.020 Uiso 1 1 calc R U
C22 C 0.2452(2) 0.76859(16) 0.41016(13) 0.0143(4) Uani 1 1 d . .
C23 C 0.1839(2) 0.78274(16) 0.33817(12) 0.0138(4) Uani 1 1 d . .
C24 C 0.1093(2) 0.70881(17) 0.27168(12) 0.0146(4) Uani 1 1 d . .
H24 H 0.0905 0.6378 0.2638 0.017 Uiso 1 1 calc R U
C25 C 0.0666(2) 0.75868(16) 0.21798(12) 0.0136(4) Uani 1 1 d . .
C26 C 0.11965(19) 0.86275(16) 0.25329(12) 0.0144(4) Uani 1 1 d . .
C27 C -0.0199(2) 0.72330(17) 0.14231(13) 0.0157(4) Uani 1 1 d . .
C28 C -0.0857(2) 0.61883(17) 0.10751(13) 0.0159(5) Uani 1 1 d . .
C29 C 0.0094(2) 0.49802(19) 0.11191(16) 0.0264(5) Uani 1 1 d . .
H29 H -0.0355 0.4556 0.0588 0.040 Uiso 1 1 calc R U
H29A H 0.0274 0.4554 0.1465 0.040 Uiso 1 1 calc R U
H29B H 0.0887 0.5490 0.1063 0.040 Uiso 1 1 calc R U
C30 C -0.1766(2) 0.58599(17) 0.03904(13) 0.0173(5) Uani 1 1 d . .
C31 C -0.3532(3) 0.4438(2) 0.03978(17) 0.0335(6) Uani 1 1 d . .
H31 H -0.3316 0.4523 0.0980 0.050 Uiso 1 1 calc R U
H31A H -0.3967 0.3714 0.0146 0.050 Uiso 1 1 calc R U
H31B H -0.4087 0.4804 0.0285 0.050 Uiso 1 1 calc R U
C32 C -0.2047(2) 0.65798(18) 0.00259(13) 0.0190(5) Uani 1 1 d . .
C33 C -0.3381(3) 0.6858(2) -0.09978(16) 0.0319(6) Uani 1 1 d . .
H33 H -0.3661 0.7267 -0.0597 0.048 Uiso 1 1 calc R U
H33A H -0.4079 0.6476 -0.1448 0.048 Uiso 1 1 calc R U
H33B H -0.2675 0.7305 -0.1194 0.048 Uiso 1 1 calc R U
C34 C -0.1417(2) 0.76010(17) 0.03456(13) 0.0167(5) Uani 1 1 d . .
H34 H -0.1611 0.8078 0.0091 0.020 Uiso 1 1 calc R U
C35 C -0.0482(2) 0.79529(16) 0.10497(12) 0.0144(4) Uani 1 1 d . .
C36 C 0.0165(2) 0.90469(17) 0.14069(13) 0.0155(4) Uani 1 1 d . .
C37 C -0.0013(2) 0.97908(17) 0.10278(13) 0.0180(5) Uani 1 1 d . .
H37 H -0.0575 0.9586 0.0528 0.022 Uiso 1 1 calc R U
C38 C 0.0609(2) 1.08095(17) 0.13654(13) 0.0184(5) Uani 1 1 d . .
H38 H 0.0476 1.1295 0.1093 0.022 Uiso 1 1 calc R U
C39 C 0.1432(2) 1.11396(17) 0.21019(13) 0.0187(5) Uani 1 1 d . .
H39 H 0.1856 1.1845 0.2330 0.022 Uiso 1 1 calc R U
C40 C 0.1625(2) 1.04348(16) 0.24963(13) 0.0160(5) Uani 1 1 d . .
H40 H 0.2181 1.0656 0.2999 0.019 Uiso 1 1 calc R U
C41 C 0.1004(2) 0.93899(16) 0.21584(12) 0.0144(4) Uani 1 1 d . .
N1 N 0.44274(16) 1.00370(13) 0.62216(10) 0.0142(4) Uani 1 1 d . .
H1 H 0.4201 1.0302 0.5835 0.017 Uiso 1 1 calc R U
N2 N 0.19010(16) 0.87702(13) 0.32640(10) 0.0131(4) Uani 1 1 d . .
H2A H 0.2322 0.9358 0.3602 0.016 Uiso 1 1 calc R U
O1 O 0.81413(15) 1.13246(12) 1.05250(9) 0.0235(4) Uani 1 1 d . .
O2 O 0.70306(15) 0.92880(12) 0.99114(9) 0.0199(3) Uani 1 1 d . .
O3 O 0.56196(14) 0.85485(11) 0.84136(9) 0.0180(3) Uani 1 1 d . .
O4 O 0.33145(15) 0.73118(11) 0.55234(9) 0.0206(4) Uani 1 1 d . .
O5 O 0.22132(14) 0.67302(11) 0.41237(9) 0.0173(3) Uani 1 1 d . .
O6 O -0.06739(15) 0.54787(11) 0.14707(9) 0.0193(3) Uani 1 1 d . .
O7 O -0.24047(15) 0.48346(12) 0.00796(9) 0.0213(4) Uani 1 1 d . .
O8 O -0.29869(15) 0.61662(12) -0.06405(9) 0.0246(4) Uani 1 1 d . .
B1 B 0.2828(3) 0.64620(19) 0.48082(15) 0.0190(5) Uani 1 1 d . .
F1 F 0.38151(14) 0.61960(11) 0.45886(8) 0.0311(3) Uani 1 1 d . .
F2 F 0.19214(14) 0.56612(10) 0.49987(8) 0.0310(4) Uani 1 1 d . .
Cl1 Cl 0.30373(5) 1.07723(4) 0.47820(3) 0.02206(14) Uani 1 1 d . .
C42 C 0.3026(3) 0.3094(3) 0.78070(17) 0.0451(8) Uani 1 1 d . .
H42 H 0.3627 0.3556 0.7552 0.068 Uiso 1 1 calc R U
H42A H 0.3481 0.2987 0.8278 0.068 Uiso 1 1 calc R U
H42B H 0.2417 0.3390 0.7975 0.068 Uiso 1 1 calc R U
C43 C 0.2335(2) 0.2084(2) 0.72132(15) 0.0312(6) Uani 1 1 d . .
H43 H 0.1793 0.1603 0.7493 0.037 Uiso 1 1 calc R U
H43A H 0.2963 0.1806 0.7032 0.037 Uiso 1 1 calc R U
C44 C 0.1519(2) 0.2143(2) 0.64762(15) 0.0258(5) Uani 1 1 d . .
H44 H 0.0913 0.2449 0.6653 0.031 Uiso 1 1 calc R U
H44A H 0.1030 0.1448 0.6152 0.031 Uiso 1 1 calc R U
C45 C 0.2305(2) 0.27729(18) 0.59526(13) 0.0206(5) Uani 1 1 d . .
H45 H 0.2904 0.3422 0.6300 0.025 Uiso 1 1 calc R U
H45A H 0.2805 0.2403 0.5703 0.025 Uiso 1 1 calc R U
C46 C -0.1733(2) 0.0877(2) 0.27695(15) 0.0322(6) Uani 1 1 d . .
H46 H -0.2228 0.1310 0.2848 0.048 Uiso 1 1 calc R U
H46A H -0.2301 0.0172 0.2542 0.048 Uiso 1 1 calc R U
H46B H -0.1155 0.1106 0.2401 0.048 Uiso 1 1 calc R U
C47 C -0.0982(2) 0.09415(19) 0.35705(15) 0.0266(5) Uani 1 1 d . .
H47 H -0.0459 0.0523 0.3484 0.032 Uiso 1 1 calc R U
H47A H -0.1572 0.0654 0.3924 0.032 Uiso 1 1 calc R U
C48 C -0.0125(2) 0.20276(19) 0.39935(14) 0.0247(5) Uani 1 1 d . .
H48 H 0.0450 0.2336 0.3639 0.030 Uiso 1 1 calc R U
H48A H -0.0639 0.2444 0.4121 0.030 Uiso 1 1 calc R U
C49 C 0.0629(2) 0.19956(17) 0.47587(14) 0.0206(5) Uani 1 1 d . .
H49 H 0.1128 0.1573 0.4611 0.025 Uiso 1 1 calc R U
H49A H 0.0028 0.1645 0.5083 0.025 Uiso 1 1 calc R U
C50 C 0.1490(3) 0.61624(19) 0.71358(15) 0.0295(6) Uani 1 1 d . .
H50 H 0.1732 0.5973 0.7632 0.044 Uiso 1 1 calc R U
H50A H 0.0980 0.6579 0.7239 0.044 Uiso 1 1 calc R U
H50B H 0.2251 0.6550 0.6951 0.044 Uiso 1 1 calc R U
C51 C 0.0724(2) 0.52035(18) 0.64906(15) 0.0236(5) Uani 1 1 d . .
H51 H 0.0489 0.5395 0.5987 0.028 Uiso 1 1 calc R U
H51A H -0.0062 0.4827 0.6668 0.028 Uiso 1 1 calc R U
C52 C 0.1480(2) 0.45171(18) 0.63294(14) 0.0221(5) Uani 1 1 d . .
H52 H 0.2297 0.4910 0.6194 0.027 Uiso 1 1 calc R U
H52A H 0.1656 0.4280 0.6821 0.027 Uiso 1 1 calc R U
C53 C 0.0754(2) 0.36032(17) 0.56397(14) 0.0198(5) Uani 1 1 d . .
H53 H 0.0390 0.3842 0.5202 0.024 Uiso 1 1 calc R U
H53A H 0.0044 0.3137 0.5831 0.024 Uiso 1 1 calc R U
C54 C 0.4676(2) 0.3555(2) 0.33337(15) 0.0278(6) Uani 1 1 d . .
H54 H 0.5321 0.3443 0.3685 0.042 Uiso 1 1 calc R U
H54A H 0.5084 0.4070 0.3042 0.042 Uiso 1 1 calc R U
H54B H 0.4162 0.2918 0.2949 0.042 Uiso 1 1 calc R U
C55 C 0.3839(3) 0.3918(2) 0.38388(16) 0.0281(6) Uani 1 1 d . .
H55 H 0.3199 0.4038 0.3479 0.034 Uiso 1 1 calc R U
H55A H 0.4362 0.4574 0.4211 0.034 Uiso 1 1 calc R U
C56 C 0.3165(2) 0.31721(18) 0.43287(14) 0.0232(5) Uani 1 1 d . .
H56 H 0.2608 0.2519 0.3966 0.028 Uiso 1 1 calc R U
H56A H 0.3789 0.3042 0.4694 0.028 Uiso 1 1 calc R U
C57 C 0.2389(2) 0.36422(18) 0.48134(14) 0.0214(5) Uani 1 1 d . .
H57 H 0.2981 0.4267 0.5194 0.026 Uiso 1 1 calc R U
H57A H 0.1865 0.3852 0.4438 0.026 Uiso 1 1 calc R U
N3 N 0.15239(18) 0.30027(14) 0.52906(11) 0.0190(4) Uani 1 1 d . .

loop_
_atom_site_aniso_label
_atom_site_aniso_U_11
_atom_site_aniso_U_22
_atom_site_aniso_U_33
_atom_site_aniso_U_23
_atom_site_aniso_U_13
_atom_site_aniso_U_12
C1 0.0155(11) 0.0149(11) 0.0157(11) 0.0008(9) 0.0059(9) 0.0050(9)
C2 0.0143(11) 0.0210(12) 0.0162(11) 0.0032(9) 0.0028(9) 0.0075(9)
C3 0.0208(12) 0.0169(11) 0.0275(13) 0.0088(10) 0.0068(10) 0.0087(10)
C4 0.0223(12) 0.0172(12) 0.0241(12) 0.0020(10) 0.0047(10) 0.0069(10)
C5 0.0189(12) 0.0186(12) 0.0178(11) 0.0013(9) 0.0031(9) 0.0047(9)
C6 0.0154(11) 0.0161(11) 0.0158(11) 0.0014(9) 0.0056(9) 0.0058(9)
C7 0.0162(11) 0.0181(11) 0.0147(11) 0.0015(9) 0.0054(9) 0.0069(9)
C8 0.0206(12) 0.0164(11) 0.0140(11) -0.0023(9) 0.0010(9) 0.0037(9)
C9 0.0189(11) 0.0250(12) 0.0097(10) 0.0006(9) 0.0002(9) 0.0055(10)
C10 0.0272(13) 0.0233(13) 0.0203(12) -0.0047(10) -0.0033(10) 0.0085(11)
C11 0.0158(11) 0.0220(12) 0.0148(11) 0.0061(9) 0.0037(9) 0.0074(9)
C12 0.0315(14) 0.0315(14) 0.0158(12) 0.0084(10) 0.0060(10) 0.0094(11)
C13 0.0151(11) 0.0147(11) 0.0153(11) 0.0011(9) 0.0038(9) 0.0050(9)
C14 0.0234(13) 0.0218(13) 0.0246(13) 0.0051(10) 0.0000(10) 0.0023(10)
C15 0.0137(11) 0.0178(11) 0.0125(10) 0.0021(9) 0.0020(8) 0.0066(9)
C16 0.0125(10) 0.0167(11) 0.0126(10) 0.0023(9) 0.0028(8) 0.0058(9)
C17 0.0129(10) 0.0187(11) 0.0125(10) 0.0014(9) 0.0038(8) 0.0068(9)
C18 0.0172(11) 0.0139(11) 0.0123(10) 0.0022(8) 0.0017(8) 0.0046(9)
C19 0.0145(11) 0.0139(11) 0.0135(10) 0.0013(8) 0.0021(8) 0.0053(9)
C20 0.0163(11) 0.0168(11) 0.0152(11) 0.0032(9) 0.0032(9) 0.0078(9)
C21 0.0218(12) 0.0125(11) 0.0151(11) 0.0032(9) 0.0007(9) 0.0078(9)
C22 0.0164(11) 0.0159(11) 0.0138(11) 0.0055(9) 0.0055(9) 0.0083(9)
C23 0.0152(11) 0.0156(11) 0.0125(10) 0.0042(9) 0.0040(8) 0.0071(9)
C24 0.0159(11) 0.0162(11) 0.0118(10) 0.0030(9) 0.0026(8) 0.0062(9)
C25 0.0147(11) 0.0165(11) 0.0098(10) 0.0027(8) 0.0033(8) 0.0060(9)
C26 0.0135(11) 0.0176(11) 0.0118(10) 0.0024(9) 0.0014(8) 0.0060(9)
C27 0.0167(11) 0.0187(11) 0.0130(11) 0.0031(9) 0.0046(9) 0.0079(9)
C28 0.0165(11) 0.0172(11) 0.0141(11) 0.0036(9) 0.0019(9) 0.0065(9)
C29 0.0308(14) 0.0226(13) 0.0310(14) 0.0067(11) 0.0064(11) 0.0156(11)
C30 0.0190(11) 0.0169(11) 0.0136(11) -0.0003(9) 0.0041(9) 0.0049(9)
C31 0.0300(14) 0.0261(14) 0.0374(16) 0.0028(12) 0.0086(12) 0.0029(11)
C32 0.0179(11) 0.0254(12) 0.0111(11) 0.0015(9) -0.0004(9) 0.0069(10)
C33 0.0317(14) 0.0281(14) 0.0243(13) 0.0074(11) -0.0142(11) 0.0015(11)
C34 0.0189(11) 0.0168(11) 0.0133(11) 0.0056(9) 0.0014(9) 0.0045(9)
C35 0.0136(10) 0.0164(11) 0.0117(10) 0.0026(9) 0.0032(8) 0.0036(9)
C36 0.0148(11) 0.0208(12) 0.0136(11) 0.0052(9) 0.0028(8) 0.0093(9)
C37 0.0169(11) 0.0225(12) 0.0158(11) 0.0068(9) 0.0023(9) 0.0079(10)
C38 0.0212(12) 0.0182(12) 0.0196(11) 0.0085(9) 0.0045(9) 0.0095(10)
C39 0.0195(12) 0.0162(11) 0.0195(12) 0.0034(9) 0.0032(9) 0.0057(9)
C40 0.0142(11) 0.0182(11) 0.0137(11) 0.0031(9) 0.0009(8) 0.0045(9)
C41 0.0141(11) 0.0177(11) 0.0127(10) 0.0048(9) 0.0044(8) 0.0063(9)
N1 0.0178(9) 0.0143(9) 0.0113(9) 0.0037(7) 0.0010(7) 0.0069(8)
N2 0.0154(9) 0.0115(9) 0.0110(9) 0.0018(7) 0.0002(7) 0.0040(7)
O1 0.0268(9) 0.0209(9) 0.0146(8) -0.0008(7) -0.0075(7) 0.0041(7)
O2 0.0247(9) 0.0240(9) 0.0124(8) 0.0061(6) 0.0006(6) 0.0106(7)
O3 0.0183(8) 0.0159(8) 0.0164(8) 0.0032(6) -0.0001(6) 0.0032(6)
O4 0.0329(9) 0.0124(8) 0.0133(8) 0.0023(6) -0.0023(7) 0.0066(7)
O5 0.0234(8) 0.0129(8) 0.0137(8) 0.0027(6) -0.0020(6) 0.0059(6)
O6 0.0239(9) 0.0166(8) 0.0169(8) 0.0045(6) 0.0017(6) 0.0070(7)
O7 0.0209(8) 0.0175(8) 0.0188(8) -0.0010(7) -0.0001(7) 0.0023(7)
O8 0.0264(9) 0.0236(9) 0.0176(8) 0.0024(7) -0.0084(7) 0.0062(7)
B1 0.0286(14) 0.0143(12) 0.0135(12) 0.0045(10) 0.0014(10) 0.0073(11)
F1 0.0386(9) 0.0388(9) 0.0212(7) -0.0002(6) -0.0035(6) 0.0266(7)
F2 0.0434(9) 0.0204(7) 0.0202(7) 0.0078(6) -0.0031(6) 0.0016(6)
Cl1 0.0305(3) 0.0184(3) 0.0186(3) 0.0016(2) -0.0017(2) 0.0136(2)
C42 0.0281(15) 0.080(2) 0.0250(14) 0.0102(15) 0.0062(12) 0.0181(16)
C43 0.0257(14) 0.0535(18) 0.0250(13) 0.0196(13) 0.0103(11) 0.0207(13)
C44 0.0275(13) 0.0326(14) 0.0246(13) 0.0114(11) 0.0066(11) 0.0170(11)
C45 0.0221(12) 0.0276(13) 0.0170(11) 0.0065(10) 0.0034(9) 0.0146(10)
C46 0.0279(14) 0.0405(16) 0.0243(13) 0.0006(12) 0.0055(11) 0.0108(12)
C47 0.0214(13) 0.0308(14) 0.0248(13) 0.0019(11) 0.0026(10) 0.0089(11)
C48 0.0212(12) 0.0318(14) 0.0214(12) 0.0045(11) 0.0022(10) 0.0112(11)
C49 0.0216(12) 0.0180(12) 0.0195(12) 0.0030(9) 0.0021(9) 0.0051(10)
C50 0.0378(15) 0.0229(13) 0.0260(13) 0.0025(11) 0.0053(11) 0.0105(12)
C51 0.0266(13) 0.0198(12) 0.0241(13) 0.0052(10) 0.0058(10) 0.0080(10)
C52 0.0254(13) 0.0215(12) 0.0210(12) 0.0055(10) 0.0041(10) 0.0104(10)
C53 0.0225(12) 0.0196(12) 0.0215(12) 0.0053(10) 0.0056(10) 0.0122(10)
C54 0.0288(14) 0.0332(14) 0.0249(13) 0.0081(11) 0.0050(11) 0.0149(12)
C55 0.0349(14) 0.0277(14) 0.0289(14) 0.0111(11) 0.0127(11) 0.0162(12)
C56 0.0271(13) 0.0244(13) 0.0203(12) 0.0053(10) 0.0045(10) 0.0120(11)
C57 0.0237(12) 0.0239(12) 0.0194(12) 0.0064(10) 0.0057(10) 0.0111(10)
N3 0.0214(10) 0.0198(10) 0.0182(10) 0.0043(8) 0.0040(8) 0.0105(8)

loop_
_atom_type_symbol
_atom_type_description
_atom_type_scat_dispersion_real
_atom_type_scat_dispersion_imag
_atom_type_scat_source
C C 0.0041 0.0020 'International Tables Vol C Tables 4.2.6.8 and 6.1.1.4'
H H 0.0000 0.0000 'International Tables Vol C Tables 4.2.6.8 and 6.1.1.4'
B B 0.0021 0.0009 'International Tables Vol C Tables 4.2.6.8 and 6.1.1.4'
F F 0.0215 0.0127 'International Tables Vol C Tables 4.2.6.8 and 6.1.1.4'
N N 0.0078 0.0041 'International Tables Vol C Tables 4.2.6.8 and 6.1.1.4'
O O 0.0135 0.0075 'International Tables Vol C Tables 4.2.6.8 and 6.1.1.4'
Cl Cl 0.1721 0.1931 'International Tables Vol C Tables 4.2.6.8 and 6.1.1.4'

loop_
_geom_angle_atom_site_label_1
_geom_angle_atom_site_label_2
_geom_angle_atom_site_label_3
_geom_angle
C2 C1 C6 120.5(2)
C2 C1 C17 122.8(2)
C6 C1 C17 116.65(19)
C3 C2 C1 120.6(2)
C3 C2 H2 119.7
C1 C2 H2 119.7
C2 C3 C4 119.5(2)
C2 C3 H3 120.2
C4 C3 H3 120.2
C5 C4 C3 120.3(2)
C5 C4 H4 119.8
C3 C4 H4 119.8
C4 C5 C6 122.0(2)
C4 C5 H5 119.0
C6 C5 H5 119.0
C5 C6 C1 116.9(2)
C5 C6 C7 122.3(2)
C1 C6 C7 120.76(19)
C15 C7 C8 118.6(2)
C15 C7 C6 120.78(19)
C8 C7 C6 120.7(2)
C9 C8 C7 121.2(2)
C9 C8 H8 119.4
C7 C8 H8 119.4
C8 C9 O1 124.4(2)
C8 C9 C11 120.8(2)
O1 C9 C11 114.8(2)
O1 C10 H10 109.5
O1 C10 H10A 109.5
H10 C10 H10A 109.5
O1 C10 H10B 109.5
H10 C10 H10B 109.5
H10A C10 H10B 109.5
O2 C11 C13 119.4(2)
O2 C11 C9 122.12(19)
C13 C11 C9 118.4(2)
O2 C12 H12 109.5
O2 C12 H12A 109.5
H12 C12 H12A 109.5
O2 C12 H12B 109.5
H12 C12 H12B 109.5
H12A C12 H12B 109.5
O3 C13 C11 118.25(19)
O3 C13 C15 119.96(19)
C11 C13 C15 121.8(2)
O3 C14 H14 109.5
O3 C14 H14A 109.5
H14 C14 H14A 109.5
O3 C14 H14B 109.5
H14 C14 H14B 109.5
H14A C14 H14B 109.5
C7 C15 C13 119.15(19)
C7 C15 C16 118.60(19)
C13 C15 C16 122.24(19)
C17 C16 C18 106.81(18)
C17 C16 C15 119.38(19)
C18 C16 C15 133.8(2)
N1 C17 C16 108.78(19)
N1 C17 C1 127.5(2)
C16 C17 C1 123.71(19)
C19 C18 C16 107.19(19)
C19 C18 H18 126.4
C16 C18 H18 126.4
C18 C19 N1 108.99(18)
C18 C19 C20 128.1(2)
N1 C19 C20 122.91(19)
O4 C20 C21 121.4(2)
O4 C20 C19 115.32(19)
C21 C20 C19 123.2(2)
C22 C21 C20 119.4(2)
C22 C21 H21 120.3
C20 C21 H21 120.3
O5 C22 C21 121.93(19)
O5 C22 C23 114.28(19)
C21 C22 C23 123.71(19)
C24 C23 N2 109.09(18)
C24 C23 C22 127.6(2)
N2 C23 C22 123.26(19)
C23 C24 C25 107.00(19)
C23 C24 H24 126.5
C25 C24 H24 126.5
C26 C25 C24 106.96(18)
C26 C25 C27 119.59(19)
C24 C25 C27 133.3(2)
N2 C26 C25 108.99(18)
N2 C26 C41 127.36(19)
C25 C26 C41 123.64(19)
C28 C27 C35 118.64(19)
C28 C27 C25 122.18(19)
C35 C27 C25 119.0(2)
C30 C28 O6 118.85(19)
C30 C28 C27 121.6(2)
O6 C28 C27 119.25(19)
O6 C29 H29 109.5
O6 C29 H29A 109.5
H29 C29 H29A 109.5
O6 C29 H29B 109.5
H29 C29 H29B 109.5
H29A C29 H29B 109.5
O7 C30 C28 119.8(2)
O7 C30 C32 120.73(19)
C28 C30 C32 119.4(2)
O7 C31 H31 109.5
O7 C31 H31A 109.5
H31 C31 H31A 109.5
O7 C31 H31B 109.5
H31 C31 H31B 109.5
H31A C31 H31B 109.5
O8 C32 C34 125.3(2)
O8 C32 C30 114.3(2)
C34 C32 C30 120.4(2)
O8 C33 H33 109.5
O8 C33 H33A 109.5
H33 C33 H33A 109.5
O8 C33 H33B 109.5
H33 C33 H33B 109.5
H33A C33 H33B 109.5
C32 C34 C35 121.0(2)
C32 C34 H34 119.5
C35 C34 H34 119.5
C27 C35 C34 118.9(2)
C27 C35 C36 120.01(19)
C34 C35 C36 121.03(19)
C37 C36 C41 117.3(2)
C37 C36 C35 122.08(19)
C41 C36 C35 120.60(19)
C38 C37 C36 121.4(2)
C38 C37 H37 119.3
C36 C37 H37 119.3
C37 C38 C39 121.0(2)
C37 C38 H38 119.5
C39 C38 H38 119.5
C40 C39 C38 119.5(2)
C40 C39 H39 120.2
C38 C39 H39 120.2
C39 C40 C41 120.4(2)
C39 C40 H40 119.8
C41 C40 H40 119.8
C40 C41 C36 120.49(19)
C40 C41 C26 122.57(19)
C36 C41 C26 116.92(19)
C17 N1 C19 108.23(17)
C17 N1 H1 125.9
C19 N1 H1 125.9
C26 N2 C23 107.93(17)
C26 N2 H2A 126.0
C23 N2 H2A 126.0
C9 O1 C10 116.60(18)
C11 O2 C12 114.49(18)
C13 O3 C14 112.07(17)
C20 O4 B1 120.76(17)
C22 O5 B1 120.65(17)
C28 O6 C29 113.73(17)
C30 O7 C31 112.54(18)
C32 O8 C33 116.81(18)
F2 B1 F1 111.0(2)
F2 B1 O4 108.29(19)
F1 B1 O4 109.0(2)
F2 B1 O5 107.06(19)
F1 B1 O5 109.60(19)
O4 B1 O5 111.84(18)
C43 C42 H42 109.5
C43 C42 H42A 109.5
H42 C42 H42A 109.5
C43 C42 H42B 109.5
H42 C42 H42B 109.5
H42A C42 H42B 109.5
C42 C43 C44 114.3(2)
C42 C43 H43 108.7
C44 C43 H43 108.7
C42 C43 H43A 108.7
C44 C43 H43A 108.7
H43 C43 H43A 107.6
C43 C44 C45 112.2(2)
C43 C44 H44 109.2
C45 C44 H44 109.2
C43 C44 H44A 109.2
C45 C44 H44A 109.2
H44 C44 H44A 107.9
N3 C45 C44 113.87(19)
N3 C45 H45 108.8
C44 C45 H45 108.8
N3 C45 H45A 108.8
C44 C45 H45A 108.8
H45 C45 H45A 107.7
C47 C46 H46 109.5
C47 C46 H46A 109.5
H46 C46 H46A 109.5
C47 C46 H46B 109.5
H46 C46 H46B 109.5
H46A C46 H46B 109.5
C46 C47 C48 113.0(2)
C46 C47 H47 109.0
C48 C47 H47 109.0
C46 C47 H47A 109.0
C48 C47 H47A 109.0
H47 C47 H47A 107.8
C49 C48 C47 108.4(2)
C49 C48 H48 110.0
C47 C48 H48 110.0
C49 C48 H48A 110.0
C47 C48 H48A 110.0
H48 C48 H48A 108.4
C48 C49 N3 117.40(19)
C48 C49 H49 108.0
N3 C49 H49 108.0
C48 C49 H49A 108.0
N3 C49 H49A 108.0
H49 C49 H49A 107.2
C51 C50 H50 109.5
C51 C50 H50A 109.5
H50 C50 H50A 109.5
C51 C50 H50B 109.5
H50 C50 H50B 109.5
H50A C50 H50B 109.5
C50 C51 C52 111.0(2)
C50 C51 H51 109.4
C52 C51 H51 109.4
C50 C51 H51A 109.4
C52 C51 H51A 109.4
H51 C51 H51A 108.0
C53 C52 C51 110.85(19)
C53 C52 H52 109.5
C51 C52 H52 109.5
C53 C52 H52A 109.5
C51 C52 H52A 109.5
H52 C52 H52A 108.1
C52 C53 N3 115.53(19)
C52 C53 H53 108.4
N3 C53 H53 108.4
C52 C53 H53A 108.4
N3 C53 H53A 108.4
H53 C53 H53A 107.5
C55 C54 H54 109.5
C55 C54 H54A 109.5
H54 C54 H54A 109.5
C55 C54 H54B 109.5
H54 C54 H54B 109.5
H54A C54 H54B 109.5
C54 C55 C56 113.8(2)
C54 C55 H55 108.8
C56 C55 H55 108.8
C54 C55 H55A 108.8
C56 C55 H55A 108.8
H55 C55 H55A 107.7
C57 C56 C55 107.98(19)
C57 C56 H56 110.1
C55 C56 H56 110.1
C57 C56 H56A 110.1
C55 C56 H56A 110.1
H56 C56 H56A 108.4
N3 C57 C56 118.21(19)
N3 C57 H57 107.8
C56 C57 H57 107.8
N3 C57 H57A 107.8
C56 C57 H57A 107.8
H57 C57 H57A 107.1
C49 N3 C57 111.31(17)
C49 N3 C45 107.73(17)
C57 N3 C45 109.85(17)
C49 N3 C53 109.07(17)
C57 N3 C53 107.53(17)
C45 N3 C53 111.38(17)

loop_
_geom_bond_atom_site_label_1
_geom_bond_atom_site_label_2
_geom_bond_distance
C1 C2 1.405(3)
C1 C6 1.415(3)
C1 C17 1.437(3)
C2 C3 1.379(3)
C2 H2 0.9500
C3 C4 1.394(3)
C3 H3 0.9500
C4 C5 1.375(3)
C4 H4 0.9500
C5 C6 1.412(3)
C5 H5 0.9500
C6 C7 1.467(3)
C7 C15 1.405(3)
C7 C8 1.420(3)
C8 C9 1.373(3)
C8 H8 0.9500
C9 O1 1.374(3)
C9 C11 1.414(3)
C10 O1 1.424(3)
C10 H10 0.9800
C10 H10A 0.9800
C10 H10B 0.9800
C11 O2 1.372(3)
C11 C13 1.385(3)
C12 O2 1.442(3)
C12 H12 0.9800
C12 H12A 0.9800
C12 H12B 0.9800
C13 O3 1.382(3)
C13 C15 1.417(3)
C14 O3 1.430(3)
C14 H14 0.9800
C14 H14A 0.9800
C14 H14B 0.9800
C15 C16 1.449(3)
C16 C17 1.402(3)
C16 C18 1.411(3)
C17 N1 1.360(3)
C18 C19 1.378(3)
C18 H18 0.9500
C19 N1 1.385(3)
C19 C20 1.430(3)
C20 O4 1.316(3)
C20 C21 1.383(3)
C21 C22 1.376(3)
C21 H21 0.9500
C22 O5 1.315(3)
C22 C23 1.438(3)
C23 C24 1.383(3)
C23 N2 1.386(3)
C24 C25 1.408(3)
C24 H24 0.9500
C25 C26 1.401(3)
C25 C27 1.444(3)
C26 N2 1.362(3)
C26 C41 1.432(3)
C27 C28 1.414(3)
C27 C35 1.418(3)
C28 C30 1.380(3)
C28 O6 1.381(3)
C29 O6 1.433(3)
C29 H29 0.9800
C29 H29A 0.9800
C29 H29B 0.9800
C30 O7 1.379(3)
C30 C32 1.409(3)
C31 O7 1.432(3)
C31 H31 0.9800
C31 H31A 0.9800
C31 H31B 0.9800
C32 O8 1.374(3)
C32 C34 1.375(3)
C33 O8 1.427(3)
C33 H33 0.9800
C33 H33A 0.9800
C33 H33B 0.9800
C34 C35 1.417(3)
C34 H34 0.9500
C35 C36 1.474(3)
C36 C37 1.406(3)
C36 C41 1.423(3)
C37 C38 1.376(3)
C37 H37 0.9500
C38 C39 1.396(3)
C38 H38 0.9500
C39 C40 1.378(3)
C39 H39 0.9500
C40 C41 1.407(3)
C40 H40 0.9500
N1 H1 0.8800
N2 H2A 0.8800
O4 B1 1.476(3)
O5 B1 1.483(3)
B1 F2 1.378(3)
B1 F1 1.383(3)
C42 C43 1.517(4)
C42 H42 0.9800
C42 H42A 0.9800
C42 H42B 0.9800
C43 C44 1.526(3)
C43 H43 0.9900
C43 H43A 0.9900
C44 C45 1.529(3)
C44 H44 0.9900
C44 H44A 0.9900
C45 N3 1.525(3)
C45 H45 0.9900
C45 H45A 0.9900
C46 C47 1.515(3)
C46 H46 0.9800
C46 H46A 0.9800
C46 H46B 0.9800
C47 C48 1.529(3)
C47 H47 0.9900
C47 H47A 0.9900
C48 C49 1.512(3)
C48 H48 0.9900
C48 H48A 0.9900
C49 N3 1.519(3)
C49 H49 0.9900
C49 H49A 0.9900
C50 C51 1.528(3)
C50 H50 0.9800
C50 H50A 0.9800
C50 H50B 0.9800
C51 C52 1.533(3)
C51 H51 0.9900
C51 H51A 0.9900
C52 C53 1.524(3)
C52 H52 0.9900
C52 H52A 0.9900
C53 N3 1.532(3)
C53 H53 0.9900
C53 H53A 0.9900
C54 C55 1.521(3)
C54 H54 0.9800
C54 H54A 0.9800
C54 H54B 0.9800
C55 C56 1.530(3)
C55 H55 0.9900
C55 H55A 0.9900
C56 C57 1.524(3)
C56 H56 0.9900
C56 H56A 0.9900
C57 N3 1.520(3)
C57 H57 0.9900
C57 H57A 0.9900

loop_
_geom_torsion_atom_site_label_1
_geom_torsion_atom_site_label_2
_geom_torsion_atom_site_label_3
_geom_torsion_atom_site_label_4
_geom_torsion
C6 C1 C2 C3 -1.4(3)
C17 C1 C2 C3 -179.2(2)
C1 C2 C3 C4 -1.4(3)
C2 C3 C4 C5 2.1(3)
C3 C4 C5 C6 0.0(4)
C4 C5 C6 C1 -2.7(3)
C4 C5 C6 C7 176.9(2)
C2 C1 C6 C5 3.4(3)
C17 C1 C6 C5 -178.72(19)
C2 C1 C6 C7 -176.2(2)
C17 C1 C6 C7 1.7(3)
C5 C6 C7 C15 176.4(2)
C1 C6 C7 C15 -4.1(3)
C5 C6 C7 C8 -4.0(3)
C1 C6 C7 C8 175.6(2)
C15 C7 C8 C9 -1.3(3)
C6 C7 C8 C9 179.1(2)
C7 C8 C9 O1 177.0(2)
C7 C8 C9 C11 -2.6(3)
C8 C9 C11 O2 179.7(2)
O1 C9 C11 O2 0.0(3)
C8 C9 C11 C13 3.7(3)
O1 C9 C11 C13 -175.99(19)
O2 C11 C13 O3 1.0(3)
C9 C11 C13 O3 177.15(19)
O2 C11 C13 C15 -177.04(19)
C9 C11 C13 C15 -0.9(3)
C8 C7 C15 C13 4.0(3)
C6 C7 C15 C13 -176.41(19)
C8 C7 C15 C16 -175.44(19)
C6 C7 C15 C16 4.2(3)
O3 C13 C15 C7 179.07(19)
C11 C13 C15 C7 -2.9(3)
O3 C13 C15 C16 -1.6(3)
C11 C13 C15 C16 176.5(2)
C7 C15 C16 C17 -2.2(3)
C13 C15 C16 C17 178.5(2)
C7 C15 C16 C18 175.6(2)
C13 C15 C16 C18 -3.8(4)
C18 C16 C17 N1 0.4(2)
C15 C16 C17 N1 178.71(18)
C18 C16 C17 C1 -178.40(19)
C15 C16 C17 C1 -0.1(3)
C2 C1 C17 N1 -0.5(3)
C6 C1 C17 N1 -178.3(2)
C2 C1 C17 C16 178.1(2)
C6 C1 C17 C16 0.3(3)
C17 C16 C18 C19 -0.5(2)
C15 C16 C18 C19 -178.5(2)
C16 C18 C19 N1 0.5(2)
C16 C18 C19 C20 179.4(2)
C18 C19 C20 O4 7.3(3)
N1 C19 C20 O4 -173.86(19)
C18 C19 C20 C21 -174.9(2)
N1 C19 C20 C21 3.9(3)
O4 C20 C21 C22 4.6(3)
C19 C20 C21 C22 -173.0(2)
C20 C21 C22 O5 -7.1(3)
C20 C21 C22 C23 169.5(2)
O5 C22 C23 C24 -3.0(3)
C21 C22 C23 C24 -179.9(2)
O5 C22 C23 N2 175.60(18)
C21 C22 C23 N2 -1.3(3)
N2 C23 C24 C25 -1.0(2)
C22 C23 C24 C25 177.8(2)
C23 C24 C25 C26 1.3(2)
C23 C24 C25 C27 -174.8(2)
C24 C25 C26 N2 -1.2(2)
C27 C25 C26 N2 175.55(18)
C24 C25 C26 C41 178.6(2)
C27 C25 C26 C41 -4.7(3)
C26 C25 C27 C28 -173.8(2)
C24 C25 C27 C28 1.9(4)
C26 C25 C27 C35 0.6(3)
C24 C25 C27 C35 176.4(2)
C35 C27 C28 C30 -0.5(3)
C25 C27 C28 C30 174.0(2)
C35 C27 C28 O6 -174.19(19)
C25 C27 C28 O6 0.3(3)
O6 C28 C30 O7 -4.9(3)
C27 C28 C30 O7 -178.60(19)
O6 C28 C30 C32 173.82(19)
C27 C28 C30 C32 0.1(3)
O7 C30 C32 O8 0.2(3)
C28 C30 C32 O8 -178.6(2)
O7 C30 C32 C34 179.2(2)
C28 C30 C32 C34 0.4(3)
O8 C32 C34 C35 178.3(2)
C30 C32 C34 C35 -0.6(3)
C28 C27 C35 C34 0.4(3)
C25 C27 C35 C34 -174.31(19)
C28 C27 C35 C36 178.64(19)
C25 C27 C35 C36 4.0(3)
C32 C34 C35 C27 0.2(3)
C32 C34 C35 C36 -178.1(2)
C27 C35 C36 C37 175.1(2)
C34 C35 C36 C37 -6.6(3)
C27 C35 C36 C41 -4.9(3)
C34 C35 C36 C41 173.3(2)
C41 C36 C37 C38 0.7(3)
C35 C36 C37 C38 -179.3(2)
C36 C37 C38 C39 -0.6(3)
C37 C38 C39 C40 0.0(3)
C38 C39 C40 C41 0.4(3)
C39 C40 C41 C36 -0.2(3)
C39 C40 C41 C26 178.3(2)
C37 C36 C41 C40 -0.3(3)
C35 C36 C41 C40 179.69(19)
C37 C36 C41 C26 -178.93(19)
C35 C36 C41 C26 1.1(3)
N2 C26 C41 C40 4.9(3)
C25 C26 C41 C40 -174.9(2)
N2 C26 C41 C36 -176.6(2)
C25 C26 C41 C36 3.7(3)
C16 C17 N1 C19 -0.1(2)
C1 C17 N1 C19 178.6(2)
C18 C19 N1 C17 -0.2(2)
C20 C19 N1 C17 -179.2(2)
C25 C26 N2 C23 0.6(2)
C41 C26 N2 C23 -179.2(2)
C24 C23 N2 C26 0.3(2)
C22 C23 N2 C26 -178.61(19)
C8 C9 O1 C10 -3.0(3)
C11 C9 O1 C10 176.6(2)
C13 C11 O2 C12 -117.9(2)
C9 C11 O2 C12 66.1(3)
C11 C13 O3 C14 89.6(2)
C15 C13 O3 C14 -92.3(2)
C21 C20 O4 B1 11.1(3)
C19 C20 O4 B1 -171.1(2)
C21 C22 O5 B1 -6.2(3)
C23 C22 O5 B1 176.89(19)
C30 C28 O6 C29 81.1(2)
C27 C28 O6 C29 -105.1(2)
C28 C30 O7 C31 90.5(3)
C32 C30 O7 C31 -88.2(3)
C34 C32 O8 C33 -3.7(3)
C30 C32 O8 C33 175.2(2)
C20 O4 B1 F2 -140.0(2)
C20 O4 B1 F1 99.1(2)
C20 O4 B1 O5 -22.2(3)
C22 O5 B1 F2 138.24(19)
C22 O5 B1 F1 -101.2(2)
C22 O5 B1 O4 19.8(3)
C42 C43 C44 C45 65.2(3)
C43 C44 C45 N3 -170.2(2)
C46 C47 C48 C49 -176.8(2)
C47 C48 C49 N3 -178.32(19)
C50 C51 C52 C53 -175.5(2)
C51 C52 C53 N3 166.00(19)
C54 C55 C56 C57 178.9(2)
C55 C56 C57 N3 174.1(2)
C48 C49 N3 C57 -51.6(3)
C48 C49 N3 C45 -172.05(19)
C48 C49 N3 C53 66.9(2)
C56 C57 N3 C49 -54.4(3)
C56 C57 N3 C45 64.9(3)
C56 C57 N3 C53 -173.77(19)
C44 C45 N3 C49 -59.4(2)
C44 C45 N3 C57 179.17(19)
C44 C45 N3 C53 60.2(2)
C52 C53 N3 C49 166.73(19)
C52 C53 N3 C57 -72.5(2)
C52 C53 N3 C45 47.9(3)
